data_4507810
loop_
_publ_author_name
'Ismail, Salima Z.'
'Anderton, Clare L.'
'Copley, Royston C. B.'
'Price, Louise S.'
'Price, Sarah L.'

_publ_section_title
;
 Evaluating a Crystal Energy Landscape in the Context of Industrial
 Polymorph Screening
;
_journal_issue 6
_journal_name_full 'Crystal Growth &amp; Design'
_journal_page_first 2396
_journal_paper_doi 10.1021/cg400090r
_journal_volume 13
_journal_year 2013
_chemical_formula_moiety 'C20 H14 Cl2 F N O3'
_chemical_formula_sum 'C20 H14 Cl2 F N O3'
_chemical_formula_weight 406.22
_chemical_name_systematic
;
6-[(5-Chloro-2-{[(4-chloro-2-fluorophenyl)methyl]oxy}phenyl)methyl]-
2-pyridinecarboxylic acid
;
_space_group_IT_number 2
_symmetry_cell_setting triclinic
_symmetry_space_group_name_Hall '-P 1'
_symmetry_space_group_name_H-M 'P -1'
_atom_sites_solution_hydrogens difmap
_atom_sites_solution_primary direct
_audit_creation_method SHELXL-97
_cell_angle_alpha 81.018(9)
_cell_angle_beta 77.284(8)
_cell_angle_gamma 66.562(5)
_cell_formula_units_Z 2
_cell_length_a 7.8537(6)
_cell_length_b 7.9722(5)
_cell_length_c 16.0328(18)
_cell_measurement_temperature 150(2)
_cell_volume 895.78(14)
_computing_cell_refinement 'Dirax/lsq (Duisenberg & Schreurs, 1989-2000)'
_computing_data_collection 'Collect (Nonius, 1997-2000)'
_computing_data_reduction 'EvalCCD (Duisenberg & Schreurs, 1990-2000)'
_computing_molecular_graphics 'SHELXTL V6.10 [NT] (Bruker, 2001)'
_computing_publication_material 'SHELXTL V6.10 [NT] (Bruker, 2001)'
_computing_structure_refinement 'SHELXTL V6.10 [NT] (Bruker, 2001)'
_computing_structure_solution 'SHELXTL V6.10 [NT] (Bruker, 2001)'
_diffrn_ambient_temperature 150(2)
_diffrn_measured_fraction_theta_full 0.991
_diffrn_measured_fraction_theta_max 0.991
_diffrn_measurement_device_type 'Nonius KappaCCD diffractometer'
_diffrn_measurement_method '\w and \f scans'
_diffrn_radiation_collimation '0.6 mm double-pinhole'
_diffrn_radiation_monochromator 'horizonally mounted graphite crystal'
_diffrn_radiation_source 'normal focus sealed tube'
_diffrn_radiation_type MoK\a
_diffrn_radiation_wavelength 0.71073
_diffrn_reflns_av_R_equivalents 0.0389
_diffrn_reflns_av_sigmaI/netI 0.0587
_diffrn_reflns_limit_h_max 9
_diffrn_reflns_limit_h_min -8
_diffrn_reflns_limit_k_max 9
_diffrn_reflns_limit_k_min -7
_diffrn_reflns_limit_l_max 19
_diffrn_reflns_limit_l_min -19
_diffrn_reflns_number 8480
_diffrn_reflns_theta_full 26.00
_diffrn_reflns_theta_max 26.00
_diffrn_reflns_theta_min 3.92
_exptl_absorpt_coefficient_mu 0.394
_exptl_absorpt_correction_T_max 0.965
_exptl_absorpt_correction_T_min 0.927
_exptl_absorpt_correction_type numerical
_exptl_absorpt_process_details 'SHELXTL V6.10 [NT] (Bruker, 2001)'
_exptl_crystal_colour colourless
_exptl_crystal_density_diffrn 1.506
_exptl_crystal_density_method 'not measured'
_exptl_crystal_description block
_exptl_crystal_F_000 416
_exptl_crystal_size_max 0.30
_exptl_crystal_size_mid 0.30
_exptl_crystal_size_min 0.15
_refine_diff_density_max 0.265
_refine_diff_density_min -0.221
_refine_diff_density_rms 0.049
_refine_ls_extinction_method none
_refine_ls_goodness_of_fit_ref 1.027
_refine_ls_hydrogen_treatment mixed
_refine_ls_matrix_type full
_refine_ls_number_parameters 247
_refine_ls_number_reflns 3482
_refine_ls_number_restraints 1
_refine_ls_restrained_S_all 1.027
_refine_ls_R_factor_all 0.0743
_refine_ls_R_factor_gt 0.0384
_refine_ls_shift/su_max 0.001
_refine_ls_shift/su_mean 0.000
_refine_ls_structure_factor_coef Fsqd
_refine_ls_weighting_details 'calc w=1/[\s^2^(Fo^2^)+(0.0353P)^2^+0.1107P] where P=(Fo^2^+2Fc^2^)/3'
_refine_ls_weighting_scheme calc
_refine_ls_wR_factor_gt 0.0764
_refine_ls_wR_factor_ref 0.0888
_reflns_number_gt 2401
_reflns_number_total 3482
_reflns_threshold_expression >2sigma(I)
_cod_data_source_file cg400090r_si_002.cif
_cod_data_source_block FormI
_cod_original_cell_volume 895.78(13)
_cod_database_code 4507810
_computing_data_merging 'SHELXTL V6.10 [NT] (Bruker, 2001)'

loop_
_symmetry_equiv_pos_as_xyz
'x, y, z'
'-x, -y, -z'

loop_
_atom_site_label
_atom_site_type_symbol
_atom_site_fract_x
_atom_site_fract_y
_atom_site_fract_z
_atom_site_U_iso_or_equiv
_atom_site_adp_type
_atom_site_occupancy
_atom_site_symmetry_multiplicity
_atom_site_calc_flag
_atom_site_refinement_flags
N1 N 0.9300(2) 0.4927(2) 0.12878(10) 0.0232(4) Uani 1 1 d .
C2 C 0.7991(3) 0.5122(2) 0.08123(12) 0.0230(4) Uani 1 1 d .
C3 C 0.7149(3) 0.6700(3) 0.03144(13) 0.0267(5) Uani 1 1 d .
H3 H 0.6248 0.6775 -0.0014 0.032 Uiso 1 1 calc R
C4 C 0.7674(3) 0.8171(3) 0.03146(13) 0.0286(5) Uani 1 1 d .
H4 H 0.7115 0.9290 -0.0009 0.034 Uiso 1 1 calc R
C5 C 0.9018(3) 0.7995(2) 0.07896(13) 0.0267(5) Uani 1 1 d .
H5 H 0.9389 0.8992 0.0793 0.032 Uiso 1 1 calc R
C6 C 0.9828(3) 0.6342(2) 0.12650(12) 0.0232(4) Uani 1 1 d .
C7 C 0.7519(3) 0.3453(3) 0.08684(14) 0.0283(5) Uani 1 1 d .
O8 O 0.8369(2) 0.20799(19) 0.14175(10) 0.0385(4) Uani 1 1 d D
H8 H 0.906(3) 0.247(3) 0.1594(15) 0.058 Uiso 1 1 d D
O9 O 0.6483(2) 0.32941(19) 0.04576(10) 0.0432(4) Uani 1 1 d .
C10 C 1.1396(3) 0.6009(2) 0.17560(13) 0.0262(5) Uani 1 1 d .
H10A H 1.1412 0.5010 0.2210 0.031 Uiso 1 1 calc R
H10B H 1.2617 0.5585 0.1358 0.031 Uiso 1 1 calc R
C11 C 1.1228(3) 0.7672(2) 0.21665(12) 0.0231(4) Uani 1 1 d .
C12 C 0.9712(3) 0.8430(2) 0.28244(12) 0.0243(4) Uani 1 1 d .
C13 C 0.9537(3) 0.9941(3) 0.32182(13) 0.0270(5) Uani 1 1 d .
H13 H 0.8510 1.0432 0.3667 0.032 Uiso 1 1 calc R
C14 C 1.0889(3) 1.0730(3) 0.29467(13) 0.0291(5) Uani 1 1 d .
H14 H 1.0778 1.1771 0.3206 0.035 Uiso 1 1 calc R
C15 C 1.2388(3) 0.9990(3) 0.22998(13) 0.0269(5) Uani 1 1 d .
C16 C 1.2565(3) 0.8473(2) 0.19092(13) 0.0256(5) Uani 1 1 d .
H16 H 1.3602 0.7981 0.1465 0.031 Uiso 1 1 calc R
Cl17 Cl 1.40977(7) 1.09562(7) 0.19480(4) 0.03776(17) Uani 1 1 d .
O18 O 0.84686(18) 0.75464(17) 0.30359(9) 0.0310(3) Uani 1 1 d .
C19 C 0.6832(3) 0.8264(3) 0.36686(13) 0.0289(5) Uani 1 1 d .
H19A H 0.6073 0.9546 0.3491 0.035 Uiso 1 1 calc R
H19B H 0.7198 0.8247 0.4223 0.035 Uiso 1 1 calc R
C20 C 0.5704(3) 0.7073(3) 0.37572(12) 0.0259(5) Uani 1 1 d .
C21 C 0.4010(3) 0.7479(3) 0.43253(13) 0.0298(5) Uani 1 1 d .
C22 C 0.2884(3) 0.6482(3) 0.44514(13) 0.0327(5) Uani 1 1 d .
H22 H 0.1734 0.6810 0.4850 0.039 Uiso 1 1 calc R
C23 C 0.3493(3) 0.4973(3) 0.39720(13) 0.0298(5) Uani 1 1 d .
C24 C 0.5168(3) 0.4499(3) 0.33928(14) 0.0334(5) Uani 1 1 d .
H24 H 0.5568 0.3464 0.3070 0.040 Uiso 1 1 calc R
C25 C 0.6257(3) 0.5545(3) 0.32881(13) 0.0301(5) Uani 1 1 d .
H25 H 0.7406 0.5219 0.2889 0.036 Uiso 1 1 calc R
F26 F 0.34289(17) 0.89703(16) 0.47880(8) 0.0476(4) Uani 1 1 d .
Cl27 Cl 0.21085(9) 0.36616(8) 0.41100(4) 0.04753(19) Uani 1 1 d .

loop_
_atom_site_aniso_label
_atom_site_aniso_U_11
_atom_site_aniso_U_22
_atom_site_aniso_U_33
_atom_site_aniso_U_23
_atom_site_aniso_U_13
_atom_site_aniso_U_12
N1 0.0239(9) 0.0216(8) 0.0232(9) -0.0062(7) -0.0012(7) -0.0076(7)
C2 0.0202(10) 0.0251(10) 0.0227(11) -0.0069(8) 0.0013(8) -0.0085(9)
C3 0.0245(11) 0.0296(11) 0.0251(12) -0.0060(9) -0.0044(9) -0.0079(9)
C4 0.0322(11) 0.0217(10) 0.0283(12) -0.0031(9) -0.0046(9) -0.0066(9)
C5 0.0317(11) 0.0217(10) 0.0266(12) -0.0069(9) -0.0018(9) -0.0100(9)
C6 0.0229(10) 0.0244(10) 0.0223(11) -0.0089(8) 0.0002(8) -0.0086(9)
C7 0.0246(11) 0.0285(11) 0.0334(13) -0.0035(10) -0.0051(10) -0.0112(9)
O8 0.0519(10) 0.0303(8) 0.0444(10) 0.0044(7) -0.0230(8) -0.0221(8)
O9 0.0442(9) 0.0402(9) 0.0597(11) 0.0042(8) -0.0260(9) -0.0252(8)
C10 0.0244(10) 0.0226(10) 0.0306(12) -0.0070(9) -0.0042(9) -0.0063(9)
C11 0.0238(10) 0.0208(10) 0.0242(11) -0.0022(8) -0.0089(9) -0.0053(8)
C12 0.0282(11) 0.0240(10) 0.0238(11) -0.0005(9) -0.0094(9) -0.0111(9)
C13 0.0275(11) 0.0282(11) 0.0256(12) -0.0073(9) -0.0036(9) -0.0095(9)
C14 0.0341(12) 0.0253(11) 0.0319(12) -0.0065(9) -0.0114(10) -0.0109(10)
C15 0.0254(11) 0.0254(10) 0.0336(12) -0.0009(9) -0.0105(10) -0.0113(9)
C16 0.0220(10) 0.0278(11) 0.0266(12) -0.0036(9) -0.0055(9) -0.0079(9)
Cl17 0.0343(3) 0.0363(3) 0.0494(4) -0.0090(3) -0.0035(3) -0.0203(3)
O18 0.0315(8) 0.0312(8) 0.0324(9) -0.0114(6) 0.0040(7) -0.0157(7)
C19 0.0329(11) 0.0293(11) 0.0253(12) -0.0062(9) -0.0004(9) -0.0136(10)
C20 0.0291(11) 0.0260(10) 0.0214(11) -0.0006(8) -0.0056(9) -0.0090(9)
C21 0.0372(12) 0.0270(11) 0.0262(12) -0.0059(9) -0.0032(10) -0.0129(10)
C22 0.0302(12) 0.0398(12) 0.0270(12) -0.0031(10) -0.0006(10) -0.0142(10)
C23 0.0376(12) 0.0326(11) 0.0255(12) 0.0042(9) -0.0107(10) -0.0196(10)
C24 0.0434(13) 0.0298(11) 0.0303(13) -0.0049(10) -0.0052(11) -0.0170(11)
C25 0.0331(12) 0.0311(11) 0.0261(12) -0.0050(9) -0.0012(9) -0.0132(10)
F26 0.0489(8) 0.0446(8) 0.0496(9) -0.0254(6) 0.0154(7) -0.0226(7)
Cl27 0.0591(4) 0.0627(4) 0.0400(4) -0.0044(3) -0.0056(3) -0.0443(3)

loop_
_atom_type_symbol
_atom_type_description
_atom_type_scat_dispersion_real
_atom_type_scat_dispersion_imag
_atom_type_scat_source
C C 0.0033 0.0016 'International Tables Vol C Tables 4.2.6.8 and 6.1.1.4'
H H 0.0000 0.0000 'International Tables Vol C Tables 4.2.6.8 and 6.1.1.4'
N N 0.0061 0.0033 'International Tables Vol C Tables 4.2.6.8 and 6.1.1.4'
O O 0.0106 0.0060 'International Tables Vol C Tables 4.2.6.8 and 6.1.1.4'
F F 0.0171 0.0103 'International Tables Vol C Tables 4.2.6.8 and 6.1.1.4'
Cl Cl 0.1484 0.1585 'International Tables Vol C Tables 4.2.6.8 and 6.1.1.4'

loop_
_exptl_crystal_face_index_h
_exptl_crystal_face_index_k
_exptl_crystal_face_index_l
_exptl_crystal_face_perp_dist
0.00 1.00 -1.00 0.100
2.00 1.00 2.00 0.150
-2.00 -1.00 -2.00 0.150
0.00 -1.00 1.00 0.050
0.00 1.00 4.00 0.149
0.00 -1.00 -4.00 0.147

loop_
_geom_angle_atom_site_label_1
_geom_angle_atom_site_label_2
_geom_angle_atom_site_label_3
_geom_angle
_geom_angle_publ_flag
C6 N1 C2 117.99(16) yes
N1 C2 C3 124.08(17) yes
N1 C2 C7 113.97(17) yes
C3 C2 C7 121.95(17) yes
C2 C3 C4 117.27(18) yes
C2 C3 H3 121.4 ?
C4 C3 H3 121.4 ?
C5 C4 C3 119.58(18) yes
C5 C4 H4 120.2 ?
C3 C4 H4 120.2 ?
C4 C5 C6 119.66(17) yes
C4 C5 H5 120.2 ?
C6 C5 H5 120.2 ?
N1 C6 C5 121.39(17) yes
N1 C6 C10 116.00(16) yes
C5 C6 C10 122.57(16) yes
O9 C7 O8 120.60(18) yes
O9 C7 C2 124.73(19) yes
O8 C7 C2 114.66(17) yes
C7 O8 H8 103.5(17) ?
C11 C10 C6 114.54(15) yes
C11 C10 H10A 108.6 ?
C6 C10 H10A 108.6 ?
C11 C10 H10B 108.6 ?
C6 C10 H10B 108.6 ?
H10A C10 H10B 107.6 ?
C16 C11 C12 118.47(17) yes
C16 C11 C10 121.37(17) yes
C12 C11 C10 120.17(16) yes
O18 C12 C13 124.42(18) yes
O18 C12 C11 114.30(15) yes
C13 C12 C11 121.28(17) yes
C12 C13 C14 119.33(19) yes
C12 C13 H13 120.3 ?
C14 C13 H13 120.3 ?
C15 C14 C13 119.73(17) yes
C15 C14 H14 120.1 ?
C13 C14 H14 120.1 ?
C14 C15 C16 120.85(18) yes
C14 C15 Cl17 120.57(15) yes
C16 C15 Cl17 118.58(16) yes
C11 C16 C15 120.34(18) yes
C11 C16 H16 119.8 ?
C15 C16 H16 119.8 ?
C12 O18 C19 118.64(14) yes
O18 C19 C20 107.54(15) yes
O18 C19 H19A 110.2 ?
C20 C19 H19A 110.2 ?
O18 C19 H19B 110.2 ?
C20 C19 H19B 110.2 ?
H19A C19 H19B 108.5 ?
C21 C20 C25 116.34(18) yes
C21 C20 C19 119.88(17) yes
C25 C20 C19 123.78(18) yes
F26 C21 C22 118.13(18) yes
F26 C21 C20 117.61(17) yes
C22 C21 C20 124.25(19) yes
C21 C22 C23 117.37(19) yes
C21 C22 H22 121.3 ?
C23 C22 H22 121.3 ?
C24 C23 C22 121.17(18) yes
C24 C23 Cl27 119.78(16) yes
C22 C23 Cl27 119.05(16) yes
C23 C24 C25 119.38(19) yes
C23 C24 H24 120.3 ?
C25 C24 H24 120.3 ?
C24 C25 C20 121.49(19) yes
C24 C25 H25 119.3 ?
C20 C25 H25 119.3 ?

loop_
_geom_bond_atom_site_label_1
_geom_bond_atom_site_label_2
_geom_bond_distance
_geom_bond_publ_flag
N1 C6 1.341(2) yes
N1 C2 1.357(2) yes
C2 C3 1.383(3) yes
C2 C7 1.503(3) yes
C3 C4 1.389(3) yes
C3 H3 0.9500 ?
C4 C5 1.385(3) yes
C4 H4 0.9500 ?
C5 C6 1.398(3) yes
C5 H5 0.9500 ?
C6 C10 1.519(3) yes
C7 O9 1.207(2) yes
C7 O8 1.340(2) yes
O8 H8 0.834(10) ?
C10 C11 1.518(2) yes
C10 H10A 0.9900 ?
C10 H10B 0.9900 ?
C11 C16 1.393(3) yes
C11 C12 1.403(3) yes
C12 O18 1.375(2) yes
C12 C13 1.392(3) yes
C13 C14 1.398(3) yes
C13 H13 0.9500 ?
C14 C15 1.382(3) yes
C14 H14 0.9500 ?
C15 C16 1.393(3) yes
C15 Cl17 1.7515(19) yes
C16 H16 0.9500 ?
O18 C19 1.425(2) yes
C19 C20 1.509(3) yes
C19 H19A 0.9900 ?
C19 H19B 0.9900 ?
C20 C21 1.386(3) yes
C20 C25 1.400(3) yes
C21 F26 1.366(2) yes
C21 C22 1.373(3) yes
C22 C23 1.392(3) yes
C22 H22 0.9500 ?
C23 C24 1.383(3) yes
C23 Cl27 1.7463(19) yes
C24 C25 1.385(3) yes
C24 H24 0.9500 ?
C25 H25 0.9500 ?

loop_
_geom_hbond_atom_site_label_D
_geom_hbond_atom_site_label_H
_geom_hbond_atom_site_label_A
_geom_hbond_distance_DH
_geom_hbond_distance_HA
_geom_hbond_distance_DA
_geom_hbond_angle_DHA
O8 H8 N1 0.834(10) 2.02(2) 2.6146(19) 128(2)

loop_
_geom_torsion_atom_site_label_1
_geom_torsion_atom_site_label_2
_geom_torsion_atom_site_label_3
_geom_torsion_atom_site_label_4
_geom_torsion
_geom_torsion_publ_flag
C6 N1 C2 C3 -0.9(3) yes
C6 N1 C2 C7 178.98(16) yes
N1 C2 C3 C4 -0.7(3) yes
C7 C2 C3 C4 179.41(17) yes
C2 C3 C4 C5 1.2(3) yes
C3 C4 C5 C6 -0.1(3) yes
C2 N1 C6 C5 2.0(3) yes
C2 N1 C6 C10 -175.76(16) yes
C4 C5 C6 N1 -1.5(3) yes
C4 C5 C6 C10 176.09(18) yes
N1 C2 C7 O9 -175.22(19) yes
C3 C2 C7 O9 4.7(3) yes
N1 C2 C7 O8 4.0(2) yes
C3 C2 C7 O8 -176.10(18) yes
N1 C6 C10 C11 -145.73(17) yes
C5 C6 C10 C11 36.5(3) yes
C6 C10 C11 C16 -115.5(2) yes
C6 C10 C11 C12 65.0(2) yes
C16 C11 C12 O18 -179.85(16) yes
C10 C11 C12 O18 -0.3(2) yes
C16 C11 C12 C13 -0.3(3) yes
C10 C11 C12 C13 179.23(17) yes
O18 C12 C13 C14 -179.82(17) yes
C11 C12 C13 C14 0.6(3) yes
C12 C13 C14 C15 -0.7(3) yes
C13 C14 C15 C16 0.4(3) yes
C13 C14 C15 Cl17 179.92(15) yes
C12 C11 C16 C15 0.0(3) yes
C10 C11 C16 C15 -179.52(17) yes
C14 C15 C16 C11 -0.1(3) yes
Cl17 C15 C16 C11 -179.56(14) yes
C13 C12 O18 C19 3.4(3) yes
C11 C12 O18 C19 -177.03(16) yes
C12 O18 C19 C20 178.55(15) yes
O18 C19 C20 C21 -179.00(17) yes
O18 C19 C20 C25 0.6(3) yes
C25 C20 C21 F26 -179.61(17) yes
C19 C20 C21 F26 0.0(3) yes
C25 C20 C21 C22 0.4(3) yes
C19 C20 C21 C22 179.97(19) yes
F26 C21 C22 C23 179.72(17) yes
C20 C21 C22 C23 -0.3(3) yes
C21 C22 C23 C24 0.1(3) yes
C21 C22 C23 Cl27 179.99(15) yes
C22 C23 C24 C25 0.0(3) yes
Cl27 C23 C24 C25 -179.94(16) yes
C23 C24 C25 C20 0.1(3) yes
C21 C20 C25 C24 -0.3(3) yes
C19 C20 C25 C24 -179.89(19) yes

loop_
_cod_related_entry_id
_cod_related_entry_database
_cod_related_entry_code
1 ChemSpider 9670440
